data_7100652
loop_
_publ_author_name
'Guo-Xin Jin'
'Chun-Xia Ren'
'Jian-Qiang Wang'
'Lin-Hong Weng'

_publ_section_title
;
Pophyrin-carborane organometallic assemblies based on
1, 2-dicarba-closo-dodecaborane (12) ligands
;
_journal_name_full 'Chemical Communications'
_journal_paper_doi 10.1039/b512416f
_journal_year 2006
_chemical_formula_sum 'C69 H79 B20 Cl15 Ir2 N8 S4 Zn'
_chemical_formula_weight 2346.36
_space_group_IT_number 14
_symmetry_cell_setting monoclinic
_symmetry_space_group_name_Hall '-P 2ybc'
_symmetry_space_group_name_H-M 'P 1 21/c 1'
_cell_angle_alpha 90.00
_cell_angle_beta 103.958(5)
_cell_angle_gamma 90.00
_cell_formula_units_Z 2
_cell_length_a 24.852(8)
_cell_length_b 13.702(5)
_cell_length_c 15.216(5)
_cell_measurement_temperature 293(2)
_cell_volume 5029(3)
_diffrn_ambient_temperature 293(2)
_exptl_crystal_density_diffrn 1.550
_cod_depositor_comments
;
The following automatic conversions were performed:
'_symmetry_cell_setting' value 'Monoclinic' changed to 'monoclinic'
according to '/home/saulius/struct/CIF-dictionaries/cif_core.dic'
dictionary named 'cif_core.dic' version 2.4.1 from 2010-06-29.

Automatic conversion script
Id: cif_fix_enum 1527 2010-12-29 10:47:43Z saulius 
;
_cod_original_sg_symbol_H-M 'P 21/c'
_cod_database_code 7100652

loop_
_symmetry_equiv_pos_as_xyz
'x, y, z'
'-x, y+1/2, -z+1/2'
'-x, -y, -z'
'x, -y-1/2, z-1/2'

loop_
_atom_site_label
_atom_site_type_symbol
_atom_site_fract_x
_atom_site_fract_y
_atom_site_fract_z
_atom_site_U_iso_or_equiv
_atom_site_adp_type
_atom_site_occupancy
_atom_site_symmetry_multiplicity
_atom_site_calc_flag
_atom_site_refinement_flags
_atom_site_disorder_assembly
_atom_site_disorder_group
Ir1 Ir 0.403113(18) 1.02583(4) 0.24289(3) 0.0494(2) Uani 1 1 d . . .
Zn1 Zn 0.0000 1.0000 0.0000 0.0409(5) Uani 1 2 d S . .
S1 S 0.39726(15) 0.8645(3) 0.1916(2) 0.0711(11) Uani 1 1 d . . .
S2 S 0.37970(13) 0.9774(3) 0.37809(19) 0.0539(8) Uani 1 1 d . . .
N1 N 0.3160(3) 1.0437(7) 0.1805(6) 0.045(2) Uani 1 1 d . . .
N2 N 0.0606(3) 0.9362(6) 0.0986(5) 0.0317(19) Uani 1 1 d . . .
N3 N -0.0583(3) 0.9133(6) 0.0377(5) 0.0298(19) Uani 1 1 d . . .
N4 N 0.0042(4) 0.6218(7) 0.3810(6) 0.044(2) Uani 1 1 d . . .
B3 B 0.3044(6) 0.8196(13) 0.2810(11) 0.067(5) Uani 1 1 d . . .
H3 H 0.2769 0.8726 0.2378 0.080 Uiso 1 1 calc R . .
B4 B 0.3194(11) 0.7083(15) 0.2396(16) 0.117(9) Uani 1 1 d . . .
H4 H 0.3016 0.6867 0.1689 0.140 Uiso 1 1 calc R . .
B5 B 0.3887(11) 0.6787(15) 0.2951(16) 0.122(10) Uani 1 1 d . . .
H5 H 0.4161 0.6377 0.2615 0.146 Uiso 1 1 calc R . .
B6 B 0.4155(8) 0.7718(14) 0.3745(13) 0.092(7) Uani 1 1 d . . .
H6 H 0.4597 0.7914 0.3920 0.111 Uiso 1 1 calc R . .
B7 B 0.3045(8) 0.8059(16) 0.3967(14) 0.095(7) Uani 1 1 d . . .
H7 H 0.2773 0.8481 0.4298 0.113 Uiso 1 1 calc R . .
B8 B 0.2786(11) 0.7111(17) 0.3163(16) 0.118(9) Uani 1 1 d . . .
H8 H 0.2344 0.6916 0.2971 0.141 Uiso 1 1 calc R . .
B9 B 0.3306(13) 0.6249(18) 0.3275(18) 0.137(11) Uani 1 1 d . . .
H9 H 0.3206 0.5471 0.3151 0.164 Uiso 1 1 calc R . .
B10 B 0.3870(13) 0.6638(17) 0.4137(17) 0.147(12) Uani 1 1 d . . .
H10 H 0.4134 0.6111 0.4591 0.176 Uiso 1 1 calc R . .
B11 B 0.3742(9) 0.7735(17) 0.4540(14) 0.101(7) Uani 1 1 d . . .
H11 H 0.3923 0.7955 0.5244 0.121 Uiso 1 1 calc R . .
B12 B 0.3234(11) 0.684(2) 0.423(2) 0.144(12) Uani 1 1 d . . .
H12 H 0.3076 0.6446 0.4742 0.172 Uiso 1 1 calc R . .
C1 C 0.3713(6) 0.7969(10) 0.2716(9) 0.073(4) Uani 1 1 d . . .
C2 C 0.3617(5) 0.8535(11) 0.3636(8) 0.064(4) Uani 1 1 d . . .
C3 C 0.2930(5) 1.0080(9) 0.0995(7) 0.050(3) Uani 1 1 d . . .
H3A H 0.3162 0.9835 0.0650 0.060 Uiso 1 1 calc R . .
C4 C 0.2379(5) 1.0051(9) 0.0640(7) 0.046(3) Uani 1 1 d . . .
H4A H 0.2240 0.9771 0.0074 0.056 Uiso 1 1 calc R . .
C5 C 0.2017(4) 1.0435(8) 0.1111(6) 0.037(3) Uani 1 1 d . . .
C6 C 0.2263(4) 1.0878(9) 0.1926(8) 0.053(3) Uani 1 1 d . . .
H6A H 0.2042 1.1192 0.2252 0.063 Uiso 1 1 calc R . .
C7 C 0.2821(4) 1.0862(9) 0.2257(7) 0.045(3) Uani 1 1 d . . .
H7A H 0.2973 1.1153 0.2813 0.054 Uiso 1 1 calc R . .
C8 C 0.1397(4) 1.0319(8) 0.0774(6) 0.036(2) Uani 1 1 d . . .
C9 C 0.1150(4) 0.9615(8) 0.1217(7) 0.039(3) Uani 1 1 d . . .
C10 C 0.1433(4) 0.9060(10) 0.1999(8) 0.057(4) Uani 1 1 d . . .
H10A H 0.1808 0.9091 0.2287 0.068 Uiso 1 1 calc R . .
C11 C 0.1057(5) 0.8502(10) 0.2224(8) 0.059(4) Uani 1 1 d . . .
H11A H 0.1121 0.8073 0.2711 0.071 Uiso 1 1 calc R . .
C12 C 0.0530(4) 0.8661(8) 0.1597(7) 0.040(3) Uani 1 1 d . . .
C13 C 0.0023(4) 0.8244(8) 0.1633(6) 0.038(3) Uani 1 1 d . . .
C14 C -0.0486(4) 0.8425(7) 0.1032(7) 0.034(2) Uani 1 1 d . . .
C15 C -0.1000(4) 0.7923(9) 0.1001(7) 0.045(3) Uani 1 1 d . . .
H15A H -0.1048 0.7407 0.1372 0.054 Uiso 1 1 calc R . .
C16 C -0.1395(4) 0.8326(8) 0.0348(7) 0.045(3) Uani 1 1 d . . .
H16A H -0.1767 0.8148 0.0184 0.055 Uiso 1 1 calc R . .
C17 C -0.1133(4) 0.9095(8) -0.0057(6) 0.035(2) Uani 1 1 d . . .
C18 C 0.0286(7) 0.6010(11) 0.3162(10) 0.080(5) Uani 1 1 d . . .
H18A H 0.0471 0.5417 0.3185 0.096 Uiso 1 1 calc R . .
C19 C 0.0280(7) 0.6638(10) 0.2433(9) 0.076(4) Uani 1 1 d . . .
H19A H 0.0451 0.6444 0.1981 0.091 Uiso 1 1 calc R . .
C20 C 0.0032(4) 0.7519(9) 0.2373(6) 0.040(3) Uani 1 1 d . . .
C21 C -0.0226(6) 0.7714(10) 0.3040(9) 0.071(4) Uani 1 1 d . . .
H21A H -0.0424 0.8292 0.3027 0.085 Uiso 1 1 calc R . .
C22 C -0.0199(6) 0.7058(11) 0.3745(9) 0.068(4) Uani 1 1 d . . .
H22 H -0.0368 0.7237 0.4204 0.082 Uiso 1 1 calc R . .
C23 C 0.4407(6) 1.1132(14) 0.1583(9) 0.080(5) Uani 1 1 d . . .
C24 C 0.4270(5) 1.1741(12) 0.2273(11) 0.071(4) Uani 1 1 d . . .
C25 C 0.4599(5) 1.1395(11) 0.3123(9) 0.064(4) Uani 1 1 d . . .
C26 C 0.4896(5) 1.0583(13) 0.2943(9) 0.071(4) Uani 1 1 d . . .
C27 C 0.4800(6) 1.0409(14) 0.1983(10) 0.082(5) Uani 1 1 d . . .
C28 C 0.4202(8) 1.1283(16) 0.0543(10) 0.126(8) Uani 1 1 d . . .
H28A H 0.3953 1.1829 0.0424 0.190 Uiso 1 1 calc R . .
H28B H 0.4013 1.0707 0.0272 0.190 Uiso 1 1 calc R . .
H28C H 0.4515 1.1406 0.0291 0.190 Uiso 1 1 calc R . .
C29 C 0.3917(8) 1.2595(14) 0.2135(14) 0.130(8) Uani 1 1 d . . .
H29A H 0.4115 1.3137 0.1964 0.196 Uiso 1 1 calc R . .
H29B H 0.3812 1.2747 0.2687 0.196 Uiso 1 1 calc R . .
H29C H 0.3591 1.2466 0.1664 0.196 Uiso 1 1 calc R . .
C30 C 0.4638(6) 1.1793(13) 0.4049(10) 0.094(5) Uani 1 1 d . . .
H30A H 0.4737 1.1278 0.4486 0.141 Uiso 1 1 calc R . .
H30B H 0.4285 1.2061 0.4079 0.141 Uiso 1 1 calc R . .
H30C H 0.4915 1.2295 0.4177 0.141 Uiso 1 1 calc R . .
C31 C 0.5308(6) 0.9992(14) 0.3676(13) 0.112(7) Uani 1 1 d . . .
H31A H 0.5681 1.0182 0.3680 0.167 Uiso 1 1 calc R . .
H31B H 0.5261 0.9308 0.3544 0.167 Uiso 1 1 calc R . .
H31C H 0.5238 1.0121 0.4259 0.167 Uiso 1 1 calc R . .
C32 C 0.5082(8) 0.9692(15) 0.1502(14) 0.124(7) Uani 1 1 d . . .
H32A H 0.5113 0.9075 0.1809 0.186 Uiso 1 1 calc R . .
H32B H 0.5445 0.9928 0.1498 0.186 Uiso 1 1 calc R . .
H32C H 0.4868 0.9613 0.0891 0.186 Uiso 1 1 calc R . .
C33 C 0.2754(8) 0.4304(16) 0.9790(13) 0.112(6) Uani 1 1 d . . .
H33 H 0.2948 0.4687 0.9417 0.135 Uiso 1 1 calc R . .
C34 C 0.1950(14) 0.060(3) 0.726(2) 0.206(13) Uani 1 1 d U . .
H34 H 0.2147 0.0151 0.6941 0.247 Uiso 1 1 calc R . .
Cl1 Cl 0.2916(4) 0.3066(6) 0.9690(6) 0.206(3) Uani 1 1 d U . .
Cl2 Cl 0.2985(3) 0.4679(6) 1.0896(5) 0.164(3) Uani 1 1 d U . .
Cl3 Cl 0.2061(3) 0.4427(7) 0.9352(5) 0.179(3) Uani 1 1 d U . .
Cl4 Cl 0.2439(6) 0.1337(10) 0.8101(9) 0.300(6) Uani 1 1 d U . .
Cl5 Cl 0.1630(5) 0.1540(9) 0.6546(8) 0.267(5) Uani 1 1 d U . .
Cl6 Cl 0.1565(5) 0.0018(7) 0.7786(8) 0.223(4) Uani 1 1 d U . .
Cl9 Cl 0.1586(8) 0.7817(14) -0.0541(13) 0.216(7) Uiso 0.50 1 d PD . .
Cl7 Cl 0.0954(8) 0.6321(15) -0.0070(12) 0.212(7) Uiso 0.50 1 d PD . .
Cl8 Cl 0.1874(11) 0.686(2) 0.0947(18) 0.294(11) Uiso 0.50 1 d PD . .
C35 C 0.1256(12) 0.7466(17) 0.0334(18) 0.24(3) Uiso 0.50 1 d PD . .
H35A H 0.1061 0.7940 0.0626 0.284 Uiso 0.50 1 calc PR . .

loop_
_atom_site_aniso_label
_atom_site_aniso_U_11
_atom_site_aniso_U_22
_atom_site_aniso_U_33
_atom_site_aniso_U_23
_atom_site_aniso_U_13
_atom_site_aniso_U_12
Ir1 0.0321(3) 0.0780(4) 0.0335(3) 0.0009(3) -0.00109(17) -0.0057(2)
Zn1 0.0276(9) 0.0520(13) 0.0393(9) 0.0189(8) 0.0004(7) -0.0040(8)
S1 0.064(2) 0.091(3) 0.0513(19) -0.0113(19) -0.0010(16) 0.015(2)
S2 0.0520(18) 0.069(2) 0.0369(15) -0.0011(16) 0.0045(13) -0.0093(17)
N1 0.032(5) 0.060(7) 0.039(5) 0.004(5) -0.001(4) -0.007(5)
N2 0.027(4) 0.034(5) 0.032(4) 0.006(4) 0.004(3) 0.004(4)
N3 0.035(5) 0.031(5) 0.023(4) 0.008(4) 0.006(3) 0.005(4)
N4 0.042(5) 0.053(7) 0.041(5) 0.004(5) 0.015(4) 0.004(5)
B3 0.057(10) 0.073(12) 0.062(10) 0.000(9) -0.002(8) -0.007(8)
B4 0.15(2) 0.058(13) 0.100(16) -0.005(12) -0.047(16) 0.000(14)
B5 0.17(2) 0.053(13) 0.106(16) -0.020(12) -0.041(16) 0.037(14)
B6 0.089(14) 0.064(13) 0.096(14) 0.008(11) -0.033(11) 0.019(11)
B7 0.092(14) 0.092(16) 0.091(14) 0.024(12) 0.005(11) -0.035(12)
B8 0.13(2) 0.090(18) 0.111(18) 0.032(14) -0.016(15) -0.046(16)
B9 0.19(3) 0.072(16) 0.11(2) 0.044(15) -0.022(18) -0.053(18)
B10 0.20(3) 0.073(16) 0.119(19) 0.028(15) -0.066(19) 0.020(18)
B11 0.115(17) 0.101(18) 0.070(12) 0.034(12) -0.010(11) -0.009(14)
B12 0.13(2) 0.13(2) 0.14(2) 0.10(2) -0.027(17) -0.045(18)
C1 0.074(9) 0.057(9) 0.069(9) 0.004(7) -0.022(7) 0.003(8)
C2 0.056(8) 0.080(11) 0.043(7) 0.005(7) -0.015(6) 0.000(7)
C3 0.040(6) 0.073(10) 0.033(6) 0.000(6) 0.001(5) 0.000(6)
C4 0.043(7) 0.057(9) 0.033(6) 0.000(5) -0.005(5) -0.004(5)
C5 0.034(6) 0.043(8) 0.032(5) 0.004(5) 0.002(4) -0.001(5)
C6 0.040(7) 0.064(9) 0.048(7) -0.009(6) -0.002(5) 0.009(6)
C7 0.037(6) 0.050(8) 0.042(6) -0.005(6) 0.000(5) -0.006(6)
C8 0.031(5) 0.042(7) 0.033(5) 0.004(5) 0.002(4) -0.002(5)
C9 0.027(5) 0.051(8) 0.038(6) 0.011(5) 0.005(4) -0.006(5)
C10 0.028(6) 0.082(10) 0.052(7) 0.025(7) -0.007(5) -0.002(6)
C11 0.041(7) 0.082(10) 0.049(7) 0.030(7) 0.001(5) -0.003(7)
C12 0.030(6) 0.049(7) 0.038(6) 0.009(5) 0.004(4) 0.002(5)
C13 0.042(6) 0.046(7) 0.026(5) 0.012(5) 0.006(4) -0.003(5)
C14 0.037(6) 0.027(6) 0.041(6) 0.002(5) 0.012(5) 0.001(5)
C15 0.050(7) 0.049(8) 0.035(6) 0.017(5) 0.007(5) -0.012(6)
C16 0.035(6) 0.047(8) 0.050(7) 0.014(6) 0.002(5) -0.010(5)
C17 0.030(5) 0.044(7) 0.028(5) 0.001(5) 0.005(4) 0.006(5)
C18 0.116(13) 0.063(10) 0.075(10) 0.033(8) 0.048(9) 0.044(9)
C19 0.122(13) 0.057(10) 0.064(9) 0.014(8) 0.055(9) 0.024(9)
C20 0.038(6) 0.051(8) 0.032(6) 0.019(5) 0.011(5) -0.001(6)
C21 0.111(12) 0.041(8) 0.072(9) 0.023(7) 0.046(9) 0.033(8)
C22 0.101(11) 0.062(10) 0.058(8) 0.009(7) 0.050(8) 0.019(9)
C23 0.046(8) 0.131(16) 0.060(9) 0.016(10) 0.006(7) -0.023(9)
C24 0.041(8) 0.068(11) 0.101(12) 0.001(9) 0.009(8) -0.007(7)
C25 0.040(7) 0.089(11) 0.054(8) -0.002(8) -0.006(6) -0.019(7)
C26 0.045(8) 0.113(14) 0.054(8) -0.008(8) 0.009(6) -0.017(8)
C27 0.055(9) 0.131(16) 0.062(9) -0.012(10) 0.017(7) -0.016(9)
C28 0.131(16) 0.18(2) 0.062(10) 0.034(12) 0.009(10) -0.046(15)
C29 0.109(15) 0.095(16) 0.162(19) 0.034(14) -0.017(14) -0.049(13)
C30 0.081(11) 0.117(15) 0.083(11) -0.038(10) 0.018(9) -0.030(10)
C31 0.043(9) 0.159(19) 0.118(15) 0.002(13) -0.010(9) 0.016(10)
C32 0.107(15) 0.16(2) 0.112(15) -0.043(14) 0.050(13) 0.001(14)
C33 0.111(15) 0.126(18) 0.107(15) -0.011(13) 0.042(12) 0.003(13)
C34 0.210(15) 0.203(16) 0.204(15) 0.012(10) 0.050(10) 0.001(10)
Cl1 0.250(7) 0.165(6) 0.204(6) 0.016(5) 0.055(6) 0.023(6)
Cl2 0.156(5) 0.194(6) 0.145(5) -0.014(4) 0.040(4) 0.006(4)
Cl3 0.139(5) 0.227(7) 0.171(6) 0.017(5) 0.035(4) 0.001(5)
Cl4 0.295(9) 0.302(10) 0.309(9) -0.026(8) 0.083(8) -0.016(8)
Cl5 0.269(8) 0.262(9) 0.272(8) 0.042(7) 0.071(7) 0.028(7)
Cl6 0.237(8) 0.201(7) 0.250(8) 0.003(6) 0.096(7) -0.022(6)

loop_
_geom_bond_atom_site_label_1
_geom_bond_atom_site_label_2
_geom_bond_distance
_geom_bond_site_symmetry_2
_geom_bond_publ_flag
Ir1 C23 2.131(14) . ?
Ir1 C24 2.147(15) . ?
Ir1 C26 2.149(13) . ?
Ir1 N1 2.159(8) . ?
Ir1 C27 2.187(14) . ?
Ir1 C25 2.194(13) . ?
Ir1 S1 2.337(4) . ?
Ir1 S2 2.364(3) . ?
Zn1 N2 2.048(7) . ?
Zn1 N2 2.048(7) 3_575 ?
Zn1 N3 2.060(8) 3_575 ?
Zn1 N3 2.060(8) . ?
Zn1 N4 2.483(9) 4_575 ?
Zn1 N4 2.483(9) 2 ?
S1 C1 1.771(16) . ?
S2 C2 1.755(15) . ?
N1 C3 1.321(14) . ?
N1 C7 1.342(14) . ?
N2 C9 1.357(12) . ?
N2 C12 1.381(13) . ?
N3 C17 1.368(12) . ?
N3 C14 1.370(12) . ?
N4 C22 1.291(15) . ?
N4 C18 1.307(15) . ?
N4 Zn1 2.483(9) 2_545 ?
B3 C2 1.722(18) . ?
B3 B4 1.72(3) . ?
B3 C1 1.73(2) . ?
B3 B8 1.75(3) . ?
B3 B7 1.77(3) . ?
B3 H3 1.1000 . ?
B4 B8 1.72(4) . ?
B4 B9 1.73(3) . ?
B4 C1 1.75(3) . ?
B4 B5 1.77(3) . ?
B4 H4 1.1000 . ?
B5 C1 1.69(2) . ?
B5 B6 1.77(3) . ?
B5 B9 1.79(4) . ?
B5 B10 1.83(4) . ?
B5 H5 1.1000 . ?
B6 C1 1.72(2) . ?
B6 C2 1.72(2) . ?
B6 B11 1.77(3) . ?
B6 B10 1.80(3) . ?
B6 H6 1.1000 . ?
B7 C2 1.75(2) . ?
B7 B12 1.76(3) . ?
B7 B8 1.79(3) . ?
B7 B11 1.80(3) . ?
B7 H7 1.1000 . ?
B8 B9 1.73(4) . ?
B8 B12 1.77(3) . ?
B8 H8 1.1000 . ?
B9 B12 1.70(4) . ?
B9 B10 1.76(3) . ?
B9 H9 1.1000 . ?
B10 B12 1.64(4) . ?
B10 B11 1.68(3) . ?
B10 H10 1.1000 . ?
B11 C2 1.73(2) . ?
B11 B12 1.74(3) . ?
B11 H11 1.1000 . ?
B12 H12 1.1000 . ?
C1 C2 1.67(2) . ?
C3 C4 1.347(15) . ?
C3 H3A 0.9300 . ?
C4 C5 1.380(15) . ?
C4 H4A 0.9300 . ?
C5 C6 1.384(14) . ?
C5 C8 1.511(13) . ?
C6 C7 1.356(14) . ?
C6 H6A 0.9300 . ?
C7 H7A 0.9300 . ?
C8 C17 1.386(13) 3_575 ?
C8 C9 1.401(14) . ?
C9 C10 1.443(14) . ?
C10 C11 1.316(16) . ?
C10 H10A 0.9300 . ?
C11 C12 1.438(14) . ?
C11 H11A 0.9300 . ?
C12 C13 1.397(14) . ?
C13 C14 1.394(14) . ?
C13 C20 1.498(14) . ?
C14 C15 1.441(14) . ?
C15 C16 1.337(14) . ?
C15 H15A 0.9300 . ?
C16 C17 1.451(14) . ?
C16 H16A 0.9300 . ?
C17 C8 1.386(13) 3_575 ?
C18 C19 1.402(17) . ?
C18 H18A 0.9300 . ?
C19 C20 1.349(16) . ?
C19 H19A 0.9300 . ?
C20 C21 1.352(15) . ?
C21 C22 1.388(17) . ?
C21 H21A 0.9300 . ?
C22 H22 0.9300 . ?
C23 C27 1.42(2) . ?
C23 C24 1.44(2) . ?
C23 C28 1.555(19) . ?
C24 C25 1.434(18) . ?
C24 C29 1.45(2) . ?
C25 C26 1.40(2) . ?
C25 C30 1.493(18) . ?
C26 C27 1.442(19) . ?
C26 C31 1.55(2) . ?
C27 C32 1.50(2) . ?
C28 H28A 0.9600 . ?
C28 H28B 0.9600 . ?
C28 H28C 0.9600 . ?
C29 H29A 0.9600 . ?
C29 H29B 0.9600 . ?
C29 H29C 0.9600 . ?
C30 H30A 0.9600 . ?
C30 H30B 0.9600 . ?
C30 H30C 0.9600 . ?
C31 H31A 0.9600 . ?
C31 H31B 0.9600 . ?
C31 H31C 0.9600 . ?
C32 H32A 0.9600 . ?
C32 H32B 0.9600 . ?
C32 H32C 0.9600 . ?
C33 Cl3 1.700(19) . ?
C33 Cl2 1.72(2) . ?
C33 Cl1 1.76(2) . ?
C33 H33 0.9800 . ?
C34 Cl6 1.60(3) . ?
C34 Cl5 1.75(3) . ?
C34 Cl4 1.84(3) . ?
C34 H34 0.9800 . ?
Cl9 C35 1.790(10) . ?
Cl7 C35 1.784(10) . ?
Cl8 C35 1.795(10) . ?
C35 H35A 0.9800 . ?
